data_7007771
loop_
_publ_author_name
'Hill, Lyndal M. R.'
'Gherman, Benjamin F.'
'Aboelella, Nermeen W.'
'Cramer, Christopher J.'
'Tolman, William B.'

_publ_section_title
;
 Electronic tuning of beta-diketiminate ligands with fluorinated
 substituents: effects on the O2-reactivity of mononuclear Cu(I)
 complexes.
;
_journal_issue 41
_journal_name_full 'Dalton transactions (Cambridge, England : 2003)'
_journal_page_first 4944
_journal_page_last 4953
_journal_paper_doi 10.1039/b609939d
_journal_year 2006
_chemical_formula_moiety 'C30 H35 Cu F6 N2 O'
_chemical_formula_sum 'C30 H35 Cu F6 N2 O'
_chemical_formula_weight 617.14
_chemical_name_common (L2)Cu(CO)
_chemical_name_systematic
;
?
;
_space_group_IT_number 61
_symmetry_cell_setting orthorhombic
_symmetry_space_group_name_Hall '-P 2ac 2ab'
_symmetry_space_group_name_H-M 'P b c a'
_atom_sites_solution_hydrogens geom
_atom_sites_solution_primary direct
_atom_sites_solution_secondary difmap
_audit_creation_method SHELXL-97
_cell_angle_alpha 90.00
_cell_angle_beta 90.00
_cell_angle_gamma 90.00
_cell_formula_units_Z 8
_cell_length_a 16.339(2)
_cell_length_b 15.282(2)
_cell_length_c 24.409(3)
_cell_measurement_reflns_used 3887
_cell_measurement_temperature 173(2)
_cell_volume 6094.7(13)
_computing_cell_refinement 'SAINT, Bruker'
_computing_data_collection 'SMART, Bruker'
_computing_data_reduction 'SAINT, Bruker'
_computing_molecular_graphics 'SHELXTL, Bruker'
_computing_structure_refinement 'SHELXL-97 (Sheldrick, 1997)'
_computing_structure_solution 'SHELXS-97 (Sheldrick, 1990)'
_diffrn_ambient_temperature 173(2)
_diffrn_measured_fraction_theta_full 0.999
_diffrn_measured_fraction_theta_max 0.999
_diffrn_measurement_device_type 'Bruker SMART Platform CCD'
_diffrn_measurement_method 'area detector, omega scans per phi'
_diffrn_radiation_monochromator graphite
_diffrn_radiation_source 'normal-focus sealed tube'
_diffrn_radiation_type MoK\a
_diffrn_radiation_wavelength 0.71073
_diffrn_reflns_av_R_equivalents 0.0641
_diffrn_reflns_av_sigmaI/netI 0.0352
_diffrn_reflns_limit_h_max 20
_diffrn_reflns_limit_h_min -20
_diffrn_reflns_limit_k_max 19
_diffrn_reflns_limit_k_min -19
_diffrn_reflns_limit_l_max 30
_diffrn_reflns_limit_l_min -30
_diffrn_reflns_number 59729
_diffrn_reflns_theta_full 26.39
_diffrn_reflns_theta_max 26.39
_diffrn_reflns_theta_min 1.67
_exptl_absorpt_coefficient_mu 0.778
_exptl_absorpt_correction_T_max 0.9056
_exptl_absorpt_correction_T_min 0.8001
_exptl_absorpt_correction_type multi-scan
_exptl_absorpt_process_details 'SADABS, R. Blessing, 1995'
_exptl_crystal_colour yellow
_exptl_crystal_density_diffrn 1.345
_exptl_crystal_density_method 'not measured'
_exptl_crystal_description 'cut block'
_exptl_crystal_F_000 2560
_exptl_crystal_size_max 0.30
_exptl_crystal_size_mid 0.23
_exptl_crystal_size_min 0.13
_refine_diff_density_max 0.465
_refine_diff_density_min -0.498
_refine_diff_density_rms 0.070
_refine_ls_extinction_method none
_refine_ls_goodness_of_fit_ref 1.121
_refine_ls_hydrogen_treatment riding
_refine_ls_matrix_type full
_refine_ls_number_parameters 369
_refine_ls_number_reflns 6233
_refine_ls_number_restraints 0
_refine_ls_restrained_S_all 1.121
_refine_ls_R_factor_all 0.0871
_refine_ls_R_factor_gt 0.0470
_refine_ls_shift/su_max 0.001
_refine_ls_shift/su_mean 0.000
_refine_ls_structure_factor_coef Fsqd
_refine_ls_weighting_details 'calc w=1/[\s^2^(Fo^2^)+(0.0297P)^2^+10.3188P] where P=(Fo^2^+2Fc^2^)/3'
_refine_ls_weighting_scheme calc
_refine_ls_wR_factor_gt 0.0988
_refine_ls_wR_factor_ref 0.1148
_reflns_number_gt 4142
_reflns_number_total 6233
_reflns_threshold_expression >2sigma(I)
_cod_data_source_file b609939d.txt
_cod_data_source_block 06191n
_cod_depositor_comments
;
The following automatic conversions were performed:
'_symmetry_cell_setting' value 'Orthorhombic' changed to 'orthorhombic'
according to '/home/saulius/struct/CIF-dictionaries/cif_core.dic'
dictionary named 'cif_core.dic' version 2.4.1 from 2010-06-29.

Automatic conversion script
Id: cif_fix_enum 1527 2010-12-29 10:47:43Z saulius 
;
_cod_original_cell_volume 6094.8(14)
_cod_original_sg_symbol_H-M Pbca
_cod_database_code 7007771

loop_
_symmetry_equiv_pos_as_xyz
'x, y, z'
'-x+1/2, -y, z+1/2'
'-x, y+1/2, -z+1/2'
'x+1/2, -y+1/2, -z'
'-x, -y, -z'
'x-1/2, y, -z-1/2'
'x, -y-1/2, z-1/2'
'-x-1/2, y-1/2, z'

loop_
_atom_site_label
_atom_site_type_symbol
_atom_site_fract_x
_atom_site_fract_y
_atom_site_fract_z
_atom_site_U_iso_or_equiv
_atom_site_adp_type
_atom_site_occupancy
_atom_site_symmetry_multiplicity
_atom_site_calc_flag
_atom_site_refinement_flags
_atom_site_disorder_assembly
_atom_site_disorder_group
Cu1 Cu 0.03075(2) 0.70631(2) 0.160561(16) 0.02680(11) Uani 1 1 d . . .
O1 O 0.1257(2) 0.8510(2) 0.20611(13) 0.0704(9) Uani 1 1 d . . .
F1 F -0.22029(15) 0.6349(2) 0.06459(13) 0.0896(10) Uani 1 1 d . . .
F2 F -0.1310(2) 0.65479(18) 0.00349(10) 0.0903(11) Uani 1 1 d . . .
F3 F -0.15808(16) 0.52729(15) 0.02967(10) 0.0648(7) Uani 1 1 d . . .
F4 F 0.01991(19) 0.40802(14) 0.21584(10) 0.0707(8) Uani 1 1 d . . .
F5 F 0.10064(15) 0.40221(15) 0.14845(14) 0.0816(9) Uani 1 1 d . . .
F6 F -0.02419(16) 0.37068(13) 0.13813(11) 0.0647(7) Uani 1 1 d . . .
N1 N -0.05660(15) 0.69425(16) 0.10776(10) 0.0255(6) Uani 1 1 d . . .
N2 N 0.05170(15) 0.58342(16) 0.17465(10) 0.0252(6) Uani 1 1 d . . .
C1 C -0.1483(3) 0.6087(2) 0.04706(16) 0.0434(9) Uani 1 1 d . . .
C2 C -0.08179(19) 0.6160(2) 0.09168(13) 0.0291(7) Uani 1 1 d . . .
C3 C -0.05331(19) 0.5358(2) 0.11178(13) 0.0289(7) Uani 1 1 d . . .
H3A H -0.0792 0.4849 0.0977 0.035 Uiso 1 1 calc R . .
C4 C 0.00867(18) 0.52195(19) 0.15012(12) 0.0260(7) Uani 1 1 d . . .
C5 C 0.0264(2) 0.4252(2) 0.16281(15) 0.0389(8) Uani 1 1 d . . .
C6 C -0.0906(2) 0.77471(19) 0.08623(13) 0.0281(7) Uani 1 1 d . . .
C7 C -0.0491(2) 0.8181(2) 0.04361(14) 0.0376(9) Uani 1 1 d . . .
C8 C -0.0826(3) 0.8974(2) 0.02518(15) 0.0456(10) Uani 1 1 d . . .
H8A H -0.0561 0.9282 -0.0036 0.055 Uiso 1 1 calc R . .
C9 C -0.1524(3) 0.9313(2) 0.04768(16) 0.0483(10) Uani 1 1 d . . .
H9A H -0.1746 0.9844 0.0338 0.058 Uiso 1 1 calc R . .
C10 C -0.1907(2) 0.8891(2) 0.09016(16) 0.0423(9) Uani 1 1 d . . .
H10A H -0.2387 0.9139 0.1057 0.051 Uiso 1 1 calc R . .
C11 C -0.1605(2) 0.8105(2) 0.11102(14) 0.0324(8) Uani 1 1 d . . .
C12 C 0.0286(3) 0.7823(3) 0.01956(16) 0.0541(11) Uani 1 1 d . . .
H12A H 0.0374 0.7220 0.0343 0.065 Uiso 1 1 calc R . .
C13 C 0.1019(3) 0.8385(3) 0.0352(2) 0.0733(14) Uani 1 1 d . . .
H13A H 0.1055 0.8425 0.0752 0.110 Uiso 1 1 calc R . .
H13B H 0.0952 0.8972 0.0197 0.110 Uiso 1 1 calc R . .
H13C H 0.1520 0.8119 0.0208 0.110 Uiso 1 1 calc R . .
C14 C 0.0238(4) 0.7771(5) -0.0432(2) 0.107(2) Uani 1 1 d . . .
H14A H -0.0300 0.7548 -0.0540 0.160 Uiso 1 1 calc R . .
H14B H 0.0665 0.7377 -0.0568 0.160 Uiso 1 1 calc R . .
H14C H 0.0319 0.8356 -0.0588 0.160 Uiso 1 1 calc R . .
C15 C -0.2002(2) 0.7674(2) 0.16032(15) 0.0363(8) Uani 1 1 d . . .
H15A H -0.1906 0.7030 0.1573 0.044 Uiso 1 1 calc R . .
C16 C -0.2925(2) 0.7818(3) 0.16405(19) 0.0560(11) Uani 1 1 d . . .
H16A H -0.3183 0.7639 0.1296 0.084 Uiso 1 1 calc R . .
H16B H -0.3037 0.8439 0.1707 0.084 Uiso 1 1 calc R . .
H16C H -0.3148 0.7469 0.1942 0.084 Uiso 1 1 calc R . .
C17 C -0.1601(2) 0.7986(3) 0.21340(15) 0.0451(9) Uani 1 1 d . . .
H17A H -0.1012 0.7863 0.2121 0.068 Uiso 1 1 calc R . .
H17B H -0.1845 0.7678 0.2446 0.068 Uiso 1 1 calc R . .
H17C H -0.1686 0.8617 0.2176 0.068 Uiso 1 1 calc R . .
C18 C 0.12097(18) 0.56600(19) 0.21013(13) 0.0260(7) Uani 1 1 d . . .
C19 C 0.10920(19) 0.5622(2) 0.26680(13) 0.0274(7) Uani 1 1 d . . .
C20 C 0.1784(2) 0.5541(2) 0.29959(14) 0.0323(8) Uani 1 1 d . . .
H20A H 0.1721 0.5514 0.3382 0.039 Uiso 1 1 calc R . .
C21 C 0.2560(2) 0.5500(2) 0.27729(14) 0.0357(8) Uani 1 1 d . . .
H21A H 0.3024 0.5444 0.3005 0.043 Uiso 1 1 calc R . .
C22 C 0.2658(2) 0.5541(2) 0.22134(15) 0.0381(8) Uani 1 1 d . . .
H22A H 0.3194 0.5509 0.2063 0.046 Uiso 1 1 calc R . .
C23 C 0.1993(2) 0.5629(2) 0.18626(14) 0.0337(8) Uani 1 1 d . . .
C24 C 0.0244(2) 0.5688(2) 0.29202(13) 0.0315(7) Uani 1 1 d . . .
H24A H -0.0161 0.5494 0.2638 0.038 Uiso 1 1 calc R . .
C25 C 0.0040(2) 0.6629(2) 0.30718(16) 0.0410(9) Uani 1 1 d . . .
H25A H 0.0106 0.7004 0.2749 0.062 Uiso 1 1 calc R . .
H25B H 0.0411 0.6828 0.3362 0.062 Uiso 1 1 calc R . .
H25C H -0.0526 0.6662 0.3202 0.062 Uiso 1 1 calc R . .
C26 C 0.0142(2) 0.5096(3) 0.34216(16) 0.0467(9) Uani 1 1 d . . .
H26A H 0.0291 0.4494 0.3324 0.070 Uiso 1 1 calc R . .
H26B H -0.0429 0.5111 0.3544 0.070 Uiso 1 1 calc R . .
H26C H 0.0499 0.5302 0.3717 0.070 Uiso 1 1 calc R . .
C27 C 0.2129(2) 0.5706(3) 0.12452(16) 0.0529(11) Uani 1 1 d . . .
H27A H 0.1581 0.5676 0.1063 0.064 Uiso 1 1 calc R . .
C28 C 0.2509(3) 0.6593(3) 0.1105(2) 0.0833(17) Uani 1 1 d . . .
H28A H 0.2569 0.6644 0.0706 0.125 Uiso 1 1 calc R . .
H28B H 0.3048 0.6640 0.1278 0.125 Uiso 1 1 calc R . .
H28C H 0.2154 0.7063 0.1239 0.125 Uiso 1 1 calc R . .
C29 C 0.2647(3) 0.4957(4) 0.10215(17) 0.0679(14) Uani 1 1 d . . .
H29A H 0.2412 0.4397 0.1139 0.102 Uiso 1 1 calc R . .
H29B H 0.3207 0.5008 0.1162 0.102 Uiso 1 1 calc R . .
H29C H 0.2655 0.4984 0.0620 0.102 Uiso 1 1 calc R . .
C30 C 0.0873(2) 0.7965(2) 0.18843(15) 0.0389(8) Uani 1 1 d . . .

loop_
_atom_site_aniso_label
_atom_site_aniso_U_11
_atom_site_aniso_U_22
_atom_site_aniso_U_33
_atom_site_aniso_U_23
_atom_site_aniso_U_13
_atom_site_aniso_U_12
Cu1 0.02531(19) 0.02429(19) 0.0308(2) 0.00030(17) -0.00622(17) -0.00266(17)
O1 0.080(2) 0.0547(19) 0.076(2) -0.0063(16) -0.0219(18) -0.0331(17)
F1 0.0432(16) 0.120(3) 0.106(2) -0.046(2) -0.0405(15) 0.0165(16)
F2 0.145(3) 0.0744(19) 0.0517(16) 0.0228(14) -0.0594(17) -0.0503(19)
F3 0.0823(18) 0.0440(13) 0.0679(16) -0.0088(12) -0.0434(14) -0.0094(12)
F4 0.132(2) 0.0305(12) 0.0499(14) 0.0069(10) -0.0146(15) -0.0064(14)
F5 0.0551(16) 0.0375(13) 0.152(3) -0.0015(15) 0.0183(17) 0.0176(12)
F6 0.0819(18) 0.0239(11) 0.0882(18) -0.0070(11) -0.0421(15) -0.0041(12)
N1 0.0255(13) 0.0268(14) 0.0244(13) 0.0024(11) -0.0046(11) -0.0015(11)
N2 0.0225(13) 0.0256(13) 0.0276(14) -0.0022(11) -0.0030(10) 0.0032(11)
C1 0.053(3) 0.034(2) 0.043(2) 0.0010(17) -0.0220(19) -0.0088(18)
C2 0.0249(17) 0.0372(18) 0.0253(17) -0.0024(15) -0.0035(13) -0.0035(14)
C3 0.0308(18) 0.0238(16) 0.0320(18) -0.0040(14) -0.0055(14) -0.0043(13)
C4 0.0262(16) 0.0239(16) 0.0280(17) -0.0009(13) 0.0005(13) 0.0024(13)
C5 0.045(2) 0.0293(17) 0.043(2) -0.0054(16) -0.0113(18) 0.0012(17)
C6 0.0329(17) 0.0240(17) 0.0274(17) 0.0043(13) -0.0111(14) -0.0047(13)
C7 0.051(2) 0.0367(19) 0.0249(17) 0.0026(15) -0.0043(16) -0.0088(16)
C8 0.069(3) 0.037(2) 0.031(2) 0.0110(17) -0.0096(19) -0.013(2)
C9 0.059(3) 0.035(2) 0.051(2) 0.0130(19) -0.021(2) 0.0030(19)
C10 0.040(2) 0.038(2) 0.049(2) 0.0035(18) -0.0132(18) 0.0014(17)
C11 0.0299(18) 0.0291(18) 0.0383(19) 0.0037(15) -0.0097(15) -0.0008(14)
C12 0.073(3) 0.048(2) 0.042(2) 0.0027(18) 0.018(2) -0.008(2)
C13 0.064(3) 0.079(4) 0.077(3) 0.001(3) 0.009(3) -0.002(3)
C14 0.112(5) 0.154(6) 0.053(3) -0.028(4) 0.024(3) -0.017(5)
C15 0.0285(17) 0.0300(17) 0.050(2) 0.0034(17) 0.0019(17) 0.0005(13)
C16 0.0309(19) 0.062(3) 0.075(3) 0.001(2) 0.001(2) 0.0007(19)
C17 0.042(2) 0.051(2) 0.043(2) 0.0088(19) 0.0036(17) -0.0010(19)
C18 0.0241(16) 0.0207(15) 0.0332(18) -0.0014(13) -0.0022(13) 0.0021(13)
C19 0.0280(17) 0.0239(16) 0.0302(17) -0.0030(13) -0.0029(13) -0.0020(13)
C20 0.0331(19) 0.0322(18) 0.0316(18) -0.0033(15) -0.0062(15) -0.0013(15)
C21 0.0267(17) 0.0379(19) 0.042(2) -0.0035(17) -0.0120(16) 0.0017(15)
C22 0.0253(19) 0.043(2) 0.046(2) -0.0024(17) -0.0021(15) 0.0058(16)
C23 0.0259(18) 0.040(2) 0.0351(19) 0.0001(16) -0.0012(14) 0.0055(15)
C24 0.0291(17) 0.0381(18) 0.0273(17) -0.0034(14) -0.0015(14) -0.0010(16)
C25 0.038(2) 0.041(2) 0.044(2) -0.0007(17) 0.0083(17) 0.0078(16)
C26 0.042(2) 0.046(2) 0.053(2) 0.0085(19) 0.0075(19) 0.0016(17)
C27 0.032(2) 0.090(3) 0.038(2) 0.009(2) 0.0031(17) 0.012(2)
C28 0.082(4) 0.098(4) 0.070(3) 0.032(3) 0.031(3) 0.017(3)
C29 0.047(3) 0.114(4) 0.044(3) -0.020(3) 0.005(2) 0.012(3)
C30 0.040(2) 0.0339(19) 0.043(2) 0.0061(18) -0.0135(17) -0.0034(18)

loop_
_atom_type_symbol
_atom_type_description
_atom_type_scat_dispersion_real
_atom_type_scat_dispersion_imag
_atom_type_scat_source
C C 0.0033 0.0016 'International Tables Vol C Tables 4.2.6.8 and 6.1.1.4'
H H 0.0000 0.0000 'International Tables Vol C Tables 4.2.6.8 and 6.1.1.4'
N N 0.0061 0.0033 'International Tables Vol C Tables 4.2.6.8 and 6.1.1.4'
O O 0.0106 0.0060 'International Tables Vol C Tables 4.2.6.8 and 6.1.1.4'
F F 0.0171 0.0103 'International Tables Vol C Tables 4.2.6.8 and 6.1.1.4'
Cu Cu 0.3201 1.2651 'International Tables Vol C Tables 4.2.6.8 and 6.1.1.4'

loop_
_geom_angle_atom_site_label_1
_geom_angle_atom_site_label_2
_geom_angle_atom_site_label_3
_geom_angle
_geom_angle_site_symmetry_1
_geom_angle_site_symmetry_3
_geom_angle_publ_flag
C30 Cu1 N1 135.00(13) . . ?
C30 Cu1 N2 125.86(13) . . ?
N1 Cu1 N2 98.99(10) . . ?
C2 N1 C6 122.7(3) . . ?
C2 N1 Cu1 120.9(2) . . ?
C6 N1 Cu1 116.40(19) . . ?
C4 N2 C18 123.9(3) . . ?
C4 N2 Cu1 121.1(2) . . ?
C18 N2 Cu1 114.93(19) . . ?
F2 C1 F1 107.1(4) . . ?
F2 C1 F3 105.8(3) . . ?
F1 C1 F3 106.3(3) . . ?
F2 C1 C2 112.6(3) . . ?
F1 C1 C2 112.3(3) . . ?
F3 C1 C2 112.3(3) . . ?
N1 C2 C3 125.7(3) . . ?
N1 C2 C1 119.5(3) . . ?
C3 C2 C1 114.8(3) . . ?
C4 C3 C2 127.5(3) . . ?
N2 C4 C3 125.7(3) . . ?
N2 C4 C5 119.6(3) . . ?
C3 C4 C5 114.7(3) . . ?
F5 C5 F6 106.8(3) . . ?
F5 C5 F4 106.4(3) . . ?
F6 C5 F4 105.8(3) . . ?
F5 C5 C4 112.2(3) . . ?
F6 C5 C4 113.4(3) . . ?
F4 C5 C4 111.8(3) . . ?
C11 C6 C7 121.8(3) . . ?
C11 C6 N1 119.1(3) . . ?
C7 C6 N1 118.9(3) . . ?
C8 C7 C6 117.2(3) . . ?
C8 C7 C12 121.2(3) . . ?
C6 C7 C12 121.6(3) . . ?
C9 C8 C7 121.6(4) . . ?
C8 C9 C10 120.3(3) . . ?
C9 C10 C11 121.3(4) . . ?
C10 C11 C6 117.8(3) . . ?
C10 C11 C15 120.8(3) . . ?
C6 C11 C15 121.4(3) . . ?
C7 C12 C13 111.2(3) . . ?
C7 C12 C14 111.4(4) . . ?
C13 C12 C14 108.7(4) . . ?
C11 C15 C16 114.1(3) . . ?
C11 C15 C17 110.7(3) . . ?
C16 C15 C17 109.2(3) . . ?
C19 C18 C23 122.2(3) . . ?
C19 C18 N2 119.4(3) . . ?
C23 C18 N2 118.0(3) . . ?
C20 C19 C18 117.5(3) . . ?
C20 C19 C24 120.9(3) . . ?
C18 C19 C24 121.6(3) . . ?
C21 C20 C19 121.6(3) . . ?
C22 C21 C20 119.8(3) . . ?
C21 C22 C23 121.6(3) . . ?
C22 C23 C18 117.4(3) . . ?
C22 C23 C27 120.1(3) . . ?
C18 C23 C27 122.5(3) . . ?
C19 C24 C25 111.1(3) . . ?
C19 C24 C26 112.5(3) . . ?
C25 C24 C26 109.9(3) . . ?
C29 C27 C23 112.1(3) . . ?
C29 C27 C28 111.0(4) . . ?
C23 C27 C28 110.4(4) . . ?
O1 C30 Cu1 177.1(3) . . ?

loop_
_geom_bond_atom_site_label_1
_geom_bond_atom_site_label_2
_geom_bond_distance
_geom_bond_site_symmetry_2
_geom_bond_publ_flag
Cu1 C30 1.794(4) . ?
Cu1 N1 1.932(2) . ?
Cu1 N2 1.940(2) . ?
O1 C30 1.128(4) . ?
F1 C1 1.315(5) . ?
F2 C1 1.306(4) . ?
F3 C1 1.325(4) . ?
F4 C5 1.325(4) . ?
F5 C5 1.311(4) . ?
F6 C5 1.318(4) . ?
N1 C2 1.324(4) . ?
N1 C6 1.448(4) . ?
N2 C4 1.317(4) . ?
N2 C18 1.450(4) . ?
C1 C2 1.542(5) . ?
C2 C3 1.399(4) . ?
C3 C4 1.395(4) . ?
C4 C5 1.539(4) . ?
C6 C11 1.403(5) . ?
C6 C7 1.408(5) . ?
C7 C8 1.403(5) . ?
C7 C12 1.503(5) . ?
C8 C9 1.369(6) . ?
C9 C10 1.372(5) . ?
C10 C11 1.395(5) . ?
C11 C15 1.518(5) . ?
C12 C13 1.521(6) . ?
C12 C14 1.535(6) . ?
C15 C16 1.527(5) . ?
C15 C17 1.529(5) . ?
C18 C19 1.398(4) . ?
C18 C23 1.407(4) . ?
C19 C20 1.391(4) . ?
C19 C24 1.520(4) . ?
C20 C21 1.381(5) . ?
C21 C22 1.377(5) . ?
C22 C23 1.391(5) . ?
C23 C27 1.528(5) . ?
C24 C25 1.522(5) . ?
C24 C26 1.532(5) . ?
C27 C29 1.524(6) . ?
C27 C28 1.530(6) . ?

loop_
_geom_torsion_atom_site_label_1
_geom_torsion_atom_site_label_2
_geom_torsion_atom_site_label_3
_geom_torsion_atom_site_label_4
_geom_torsion
_geom_torsion_site_symmetry_1
_geom_torsion_site_symmetry_2
_geom_torsion_site_symmetry_3
_geom_torsion_site_symmetry_4
_geom_torsion_publ_flag
C30 Cu1 N1 C2 174.0(3) . . . . ?
N2 Cu1 N1 C2 -1.6(3) . . . . ?
C30 Cu1 N1 C6 -4.4(3) . . . . ?
N2 Cu1 N1 C6 180.0(2) . . . . ?
C30 Cu1 N2 C4 -176.9(2) . . . . ?
N1 Cu1 N2 C4 -0.8(3) . . . . ?
C30 Cu1 N2 C18 -1.4(3) . . . . ?
N1 Cu1 N2 C18 174.7(2) . . . . ?
C6 N1 C2 C3 -178.1(3) . . . . ?
Cu1 N1 C2 C3 3.5(4) . . . . ?
C6 N1 C2 C1 1.8(5) . . . . ?
Cu1 N1 C2 C1 -176.5(2) . . . . ?
F2 C1 C2 N1 51.3(5) . . . . ?
F1 C1 C2 N1 -69.7(4) . . . . ?
F3 C1 C2 N1 170.6(3) . . . . ?
F2 C1 C2 C3 -128.7(4) . . . . ?
F1 C1 C2 C3 110.3(4) . . . . ?
F3 C1 C2 C3 -9.5(5) . . . . ?
N1 C2 C3 C4 -3.2(6) . . . . ?
C1 C2 C3 C4 176.9(3) . . . . ?
C18 N2 C4 C3 -173.6(3) . . . . ?
Cu1 N2 C4 C3 1.5(4) . . . . ?
C18 N2 C4 C5 5.6(5) . . . . ?
Cu1 N2 C4 C5 -179.3(2) . . . . ?
C2 C3 C4 N2 0.3(6) . . . . ?
C2 C3 C4 C5 -179.0(3) . . . . ?
N2 C4 C5 F5 -62.8(4) . . . . ?
C3 C4 C5 F5 116.5(3) . . . . ?
N2 C4 C5 F6 176.1(3) . . . . ?
C3 C4 C5 F6 -4.6(5) . . . . ?
N2 C4 C5 F4 56.6(4) . . . . ?
C3 C4 C5 F4 -124.1(3) . . . . ?
C2 N1 C6 C11 87.2(4) . . . . ?
Cu1 N1 C6 C11 -94.4(3) . . . . ?
C2 N1 C6 C7 -97.4(4) . . . . ?
Cu1 N1 C6 C7 81.0(3) . . . . ?
C11 C6 C7 C8 -2.6(5) . . . . ?
N1 C6 C7 C8 -177.9(3) . . . . ?
C11 C6 C7 C12 176.1(3) . . . . ?
N1 C6 C7 C12 0.9(5) . . . . ?
C6 C7 C8 C9 0.1(5) . . . . ?
C12 C7 C8 C9 -178.6(4) . . . . ?
C7 C8 C9 C10 1.6(6) . . . . ?
C8 C9 C10 C11 -0.9(6) . . . . ?
C9 C10 C11 C6 -1.5(5) . . . . ?
C9 C10 C11 C15 176.1(3) . . . . ?
C7 C6 C11 C10 3.3(5) . . . . ?
N1 C6 C11 C10 178.5(3) . . . . ?
C7 C6 C11 C15 -174.3(3) . . . . ?
N1 C6 C11 C15 0.9(4) . . . . ?
C8 C7 C12 C13 68.8(5) . . . . ?
C6 C7 C12 C13 -109.9(4) . . . . ?
C8 C7 C12 C14 -52.5(5) . . . . ?
C6 C7 C12 C14 128.8(4) . . . . ?
C10 C11 C15 C16 32.7(5) . . . . ?
C6 C11 C15 C16 -149.7(3) . . . . ?
C10 C11 C15 C17 -90.9(4) . . . . ?
C6 C11 C15 C17 86.7(4) . . . . ?
C4 N2 C18 C19 -95.8(4) . . . . ?
Cu1 N2 C18 C19 88.9(3) . . . . ?
C4 N2 C18 C23 90.9(4) . . . . ?
Cu1 N2 C18 C23 -84.4(3) . . . . ?
C23 C18 C19 C20 -0.7(5) . . . . ?
N2 C18 C19 C20 -173.7(3) . . . . ?
C23 C18 C19 C24 177.8(3) . . . . ?
N2 C18 C19 C24 4.8(4) . . . . ?
C18 C19 C20 C21 0.0(5) . . . . ?
C24 C19 C20 C21 -178.5(3) . . . . ?
C19 C20 C21 C22 0.1(5) . . . . ?
C20 C21 C22 C23 0.4(6) . . . . ?
C21 C22 C23 C18 -1.0(5) . . . . ?
C21 C22 C23 C27 177.8(4) . . . . ?
C19 C18 C23 C22 1.2(5) . . . . ?
N2 C18 C23 C22 174.3(3) . . . . ?
C19 C18 C23 C27 -177.6(3) . . . . ?
N2 C18 C23 C27 -4.5(5) . . . . ?
C20 C19 C24 C25 85.4(4) . . . . ?
C18 C19 C24 C25 -93.0(4) . . . . ?
C20 C19 C24 C26 -38.4(4) . . . . ?
C18 C19 C24 C26 143.2(3) . . . . ?
C22 C23 C27 C29 53.7(5) . . . . ?
C18 C23 C27 C29 -127.6(4) . . . . ?
C22 C23 C27 C28 -70.6(5) . . . . ?
C18 C23 C27 C28 108.1(4) . . . . ?
N1 Cu1 C30 O1 -147(7) . . . . ?
N2 Cu1 C30 O1 27(7) . . . . ?
